data_7708665
loop_
_publ_author_name
'Legendre, Christina M.'
'L\"uert, Daniel'
'Herbst-Irmer, Regine'
'Stalke, Dietmar'

_publ_section_title
;
 Benchmarking magnetic and spectroscopic properties on highly stable 3d
 metal complexes with tuneable bis(benzoxazol-2-yl)methanide ligands
;
_journal_name_full 'Dalton Transactions'
_journal_paper_doi 10.1039/D1DT03230E
_journal_year 2021
_chemical_formula_moiety 'C34 H26 Fe N4 O5, C4 H8 O'
_chemical_formula_sum 'C38 H34 Fe N4 O6'
_chemical_formula_weight 698.54
_space_group_crystal_system monoclinic
_space_group_IT_number 15
_space_group_name_Hall '-C 2yc'
_space_group_name_H-M_alt 'C 1 2/c 1'
_atom_sites_solution_hydrogens geom
_audit_creation_method SHELXL-2018/3
_audit_update_record
;
2021-08-16 deposited with the CCDC.	2021-11-01 downloaded from the CCDC.
;
_cell_angle_alpha 90
_cell_angle_beta 119.97(2)
_cell_angle_gamma 90
_cell_formula_units_Z 8
_cell_length_a 36.725(3)
_cell_length_b 8.803(2)
_cell_length_c 23.004(2)
_cell_measurement_reflns_used 9898
_cell_measurement_temperature 100(2)
_cell_measurement_theta_max 25.192
_cell_measurement_theta_min 2.3465
_cell_volume 6443(2)
_computing_cell_refinement 'SAINT V8.40A'
_computing_data_collection 'APEX2 v2012.2'
_computing_data_reduction 'SAINT V8.40A'
_computing_molecular_graphics 'XP Version 5.1'
_computing_publication_material 'XP Version 5.1'
_computing_structure_refinement 'SHELXL-2018/3 (Sheldrick, 2018)'
_computing_structure_solution 'SHELXT(G.M.Sheldrick,Acta Cryst.(2015)A71,3-8)'
_diffrn_ambient_temperature 100(2)
_diffrn_measured_fraction_theta_full 1.000
_diffrn_measured_fraction_theta_max 0.999
_diffrn_measurement_device_type 'Bruker Smart APEX II Quazar'
_diffrn_measurement_method 'omega scans'
_diffrn_radiation_type MoK\a
_diffrn_radiation_wavelength 0.71073
_diffrn_reflns_av_R_equivalents 0.0610
_diffrn_reflns_av_unetI/netI 0.0245
_diffrn_reflns_Laue_measured_fraction_full 1.000
_diffrn_reflns_Laue_measured_fraction_max 0.999
_diffrn_reflns_limit_h_max 45
_diffrn_reflns_limit_h_min -45
_diffrn_reflns_limit_k_max 10
_diffrn_reflns_limit_k_min -10
_diffrn_reflns_limit_l_max 28
_diffrn_reflns_limit_l_min -28
_diffrn_reflns_number 88097
_diffrn_reflns_point_group_measured_fraction_full 1.000
_diffrn_reflns_point_group_measured_fraction_max 0.999
_diffrn_reflns_theta_full 25.242
_diffrn_reflns_theta_max 26.043
_diffrn_reflns_theta_min 1.280
_diffrn_source 'INCOATEC Microsource'
_exptl_absorpt_coefficient_mu 0.524
_exptl_absorpt_correction_T_max 0.4293
_exptl_absorpt_correction_T_min 0.3810
_exptl_absorpt_correction_type multi-scan
_exptl_absorpt_process_details
;
 SADABS 2016/2: Krause, L., Herbst-Irmer, R., Sheldrick G.M. & Stalke D.,
 J. Appl. Cryst. 48 (2015) 3-10
;
_exptl_crystal_colour yellow
_exptl_crystal_density_diffrn 1.440
_exptl_crystal_description needle
_exptl_crystal_F_000 2912
_exptl_crystal_size_max 0.450
_exptl_crystal_size_mid 0.347
_exptl_crystal_size_min 0.061
_refine_diff_density_max 0.298
_refine_diff_density_min -0.347
_refine_diff_density_rms 0.047
_refine_ls_extinction_method none
_refine_ls_goodness_of_fit_ref 1.049
_refine_ls_hydrogen_treatment constr
_refine_ls_matrix_type full
_refine_ls_number_parameters 487
_refine_ls_number_reflns 6361
_refine_ls_number_restraints 146
_refine_ls_restrained_S_all 1.039
_refine_ls_R_factor_all 0.0422
_refine_ls_R_factor_gt 0.0311
_refine_ls_shift/su_max 0.002
_refine_ls_shift/su_mean 0.000
_refine_ls_structure_factor_coef Fsqd
_refine_ls_weighting_details 'w=1/[\s^2^(Fo^2^)+(0.0233P)^2^+9.6233P] where P=(Fo^2^+2Fc^2^)/3'
_refine_ls_weighting_scheme calc
_refine_ls_wR_factor_gt 0.0655
_refine_ls_wR_factor_ref 0.0703
_reflns_Friedel_coverage 0.000
_reflns_number_gt 5364
_reflns_number_total 6361
_reflns_threshold_expression 'I > 2\s(I)'
_cod_data_source_file d1dt03230e2.cif
_cod_data_source_block 2a
_cod_original_sg_symbol_H-M 'C 2/c'
_cod_database_code 7708665
_shelx_shelxl_version_number 2018/3
_shelx_space_group_comment
;
The symmetry employed for this shelxl refinement is uniquely defined
by the following loop, which should always be used as a source of
symmetry information in preference to the above space-group names.
They are only intended as comments.
;
_shelx_estimated_absorpt_t_min 0.798
_shelx_estimated_absorpt_t_max 0.969

loop_
_space_group_symop_operation_xyz
'x, y, z'
'-x, y, -z+1/2'
'x+1/2, y+1/2, z'
'-x+1/2, y+1/2, -z+1/2'
'-x, -y, -z'
'x, -y, z-1/2'
'-x+1/2, -y+1/2, -z'
'x+1/2, -y+1/2, z-1/2'

loop_
_atom_site_label
_atom_site_type_symbol
_atom_site_fract_x
_atom_site_fract_y
_atom_site_fract_z
_atom_site_U_iso_or_equiv
_atom_site_adp_type
_atom_site_occupancy
_atom_site_site_symmetry_order
_atom_site_calc_flag
_atom_site_refinement_flags_posn
_atom_site_refinement_flags_adp
_atom_site_refinement_flags_occupancy
_atom_site_disorder_assembly
_atom_site_disorder_group
Fe1 Fe 0.35681(2) 0.59319(3) 0.52438(2) 0.01358(7) Uani 1 1 d . . . . .
O1 O 0.24223(4) 0.76206(14) 0.36133(6) 0.0212(3) Uani 1 1 d . . . . .
C1 C 0.26761(5) 0.68385(19) 0.42059(8) 0.0175(4) Uani 1 1 d . . . . .
C34 C 0.40999(6) 0.2845(2) 0.55801(11) 0.0311(5) Uani 1 1 d . . . . .
H34A H 0.430110 0.344653 0.597480 0.037 Uiso 1 1 calc R U . . .
H34B H 0.419850 0.282937 0.525059 0.037 Uiso 1 1 calc R U . . .
C19 C 0.39646(5) 0.53398(19) 0.43185(8) 0.0164(3) Uani 1 1 d . . . . .
N1 N 0.30862(4) 0.71355(15) 0.44532(7) 0.0157(3) Uani 1 1 d . . . . .
C2 C 0.24817(5) 0.5901(2) 0.44524(9) 0.0198(4) Uani 1 1 d . . . . .
H2 H 0.218797 0.572152 0.419001 0.024 Uiso 1 1 calc R U . . .
C33 C 0.40666(7) 0.1235(2) 0.57903(11) 0.0356(5) Uani 1 1 d . . . . .
H33A H 0.424264 0.111346 0.628257 0.043 Uiso 1 1 calc R U . . .
H33B H 0.415847 0.048663 0.556839 0.043 Uiso 1 1 calc R U . . .
C29 C 0.36673(6) 0.88597(19) 0.72300(9) 0.0191(4) Uani 1 1 d . . . . .
H29 H 0.343517 0.900220 0.729897 0.023 Uiso 1 1 calc R U . . .
C28 C 0.40532(6) 0.95102(19) 0.76810(9) 0.0200(4) Uani 1 1 d . . . . .
H28 H 0.407888 1.007393 0.805186 0.024 Uiso 1 1 calc R U . . .
N2 N 0.31223(4) 0.52630(16) 0.55084(7) 0.0161(3) Uani 1 1 d . . . . .
O2 O 0.24923(4) 0.43526(14) 0.53067(6) 0.0213(3) Uani 1 1 d . . . . .
N3 N 0.40055(4) 0.59810(16) 0.49076(7) 0.0156(3) Uani 1 1 d . . . . .
O3 O 0.46323(4) 0.61339(14) 0.49442(6) 0.0183(3) Uani 1 1 d . . . . .
C3 C 0.27102(5) 0.52178(18) 0.50777(9) 0.0168(4) Uani 1 1 d . . . . .
C32 C 0.36019(7) 0.1016(2) 0.55663(10) 0.0288(4) Uani 1 1 d . . . . .
H32A H 0.350335 -0.000518 0.537020 0.035 Uiso 1 1 calc R U . . .
H32B H 0.355049 0.115477 0.594643 0.035 Uiso 1 1 calc R U . . .
C4 C 0.44041(5) 0.64302(18) 0.52604(8) 0.0157(3) Uani 1 1 d . . . . .
C31 C 0.33865(6) 0.22473(19) 0.50424(9) 0.0224(4) Uani 1 1 d . . . . .
H31A H 0.333081 0.189784 0.459626 0.027 Uiso 1 1 calc R U . . .
H31B H 0.311753 0.255150 0.501029 0.027 Uiso 1 1 calc R U . . .
N4 N 0.40011(4) 0.71816(15) 0.60721(7) 0.0141(3) Uani 1 1 d . . . . .
O4 O 0.46201(4) 0.82704(13) 0.68224(6) 0.0160(2) Uani 1 1 d . . . . .
C12 C 0.34372(6) 0.8978(2) 0.40234(9) 0.0197(4) Uani 1 1 d . . . . .
H12 H 0.371954 0.878695 0.436158 0.024 Uiso 1 1 calc R U . . .
C6 C 0.43986(5) 0.74812(18) 0.62294(8) 0.0149(3) Uani 1 1 d . . . . .
C5 C 0.46098(5) 0.71307(19) 0.58865(9) 0.0172(4) Uani 1 1 d . . . . .
H5 H 0.489970 0.737338 0.608267 0.021 Uiso 1 1 calc R U . . .
O5 O 0.36852(4) 0.34984(13) 0.52842(6) 0.0200(3) Uani 1 1 d . . . . .
C9 C 0.25919(6) 0.9532(2) 0.29931(9) 0.0232(4) Uani 1 1 d . . . . .
H9 H 0.230971 0.970049 0.264954 0.028 Uiso 1 1 calc R U . . .
C10 C 0.29286(6) 1.0314(2) 0.30132(9) 0.0237(4) Uani 1 1 d . . . . .
H10 H 0.287544 1.104712 0.267690 0.028 Uiso 1 1 calc R U . . .
C8 C 0.26942(5) 0.85005(19) 0.35027(9) 0.0184(4) Uani 1 1 d . . . . .
C11 C 0.33413(6) 1.0040(2) 0.35164(9) 0.0221(4) Uani 1 1 d . . . . .
H11 H 0.356305 1.059065 0.351424 0.027 Uiso 1 1 calc R U . . .
C7 C 0.31029(5) 0.82085(19) 0.40141(8) 0.0166(3) Uani 1 1 d . . . . .
C18 C 0.35448(6) 0.4015(2) 0.66550(9) 0.0204(4) Uani 1 1 d . . . . .
H18 H 0.381193 0.439407 0.675403 0.024 Uiso 1 1 calc R U . . .
C15 C 0.27459(6) 0.2868(2) 0.63601(9) 0.0234(4) Uani 1 1 d . . . . .
H15 H 0.247814 0.248482 0.625596 0.028 Uiso 1 1 calc R U . . .
C14 C 0.27974(5) 0.38064(19) 0.59288(9) 0.0192(4) Uani 1 1 d . . . . .
C17 C 0.35002(6) 0.3077(2) 0.71028(9) 0.0233(4) Uani 1 1 d . . . . .
H17 H 0.374193 0.281505 0.751636 0.028 Uiso 1 1 calc R U . . .
C16 C 0.31095(6) 0.2512(2) 0.69589(9) 0.0246(4) Uani 1 1 d . . . . .
H16 H 0.309064 0.187188 0.727525 0.029 Uiso 1 1 calc R U . . .
C13 C 0.31838(5) 0.43733(18) 0.60590(9) 0.0169(4) Uani 1 1 d . . . . .
C24 C 0.36254(6) 0.4659(2) 0.37706(9) 0.0201(4) Uani 1 1 d . . . . .
H24 H 0.335870 0.458032 0.374118 0.024 Uiso 1 1 calc R U . . .
C21 C 0.44235(6) 0.4904(2) 0.38507(9) 0.0199(4) Uani 1 1 d . . . . .
H21 H 0.469016 0.499908 0.388135 0.024 Uiso 1 1 calc R U . . .
C20 C 0.43489(5) 0.54357(19) 0.43451(8) 0.0174(4) Uani 1 1 d . . . . .
C23 C 0.36929(6) 0.4097(2) 0.32664(9) 0.0226(4) Uani 1 1 d . . . . .
H23 H 0.346755 0.361805 0.288710 0.027 Uiso 1 1 calc R U . . .
C22 C 0.40834(6) 0.4218(2) 0.33036(9) 0.0218(4) Uani 1 1 d . . . . .
H22 H 0.411749 0.382497 0.294906 0.026 Uiso 1 1 calc R U . . .
C25 C 0.39569(5) 0.78646(18) 0.65889(8) 0.0146(3) Uani 1 1 d . . . . .
C27 C 0.44022(6) 0.93485(19) 0.75976(8) 0.0183(4) Uani 1 1 d . . . . .
H27 H 0.466782 0.977611 0.790326 0.022 Uiso 1 1 calc R U . . .
C26 C 0.43367(5) 0.85291(18) 0.70437(8) 0.0154(3) Uani 1 1 d . . . . .
C30 C 0.36116(5) 0.80049(19) 0.66800(8) 0.0166(4) Uani 1 1 d . . . . .
H30 H 0.334985 0.754076 0.638192 0.020 Uiso 1 1 calc R U . . .
O8 O 0.54502(10) 1.0657(4) 0.56647(15) 0.0431(8) Uani 0.5 1 d D U P A -1
C39 C 0.5022(3) 1.0981(14) 0.5477(6) 0.040(2) Uani 0.5 1 d D U P A -1
H39A H 0.498084 1.208844 0.549383 0.048 Uiso 0.5 1 calc R U P A -1
H39B H 0.494703 1.046786 0.578607 0.048 Uiso 0.5 1 calc R U P A -1
C40 C 0.47497(18) 1.0388(8) 0.4764(4) 0.0443(15) Uani 0.5 1 d D U P A -1
H40A H 0.464100 1.123440 0.443696 0.053 Uiso 0.5 1 calc R U P A -1
H40B H 0.450957 0.979056 0.472275 0.053 Uiso 0.5 1 calc R U P A -1
C41 C 0.5052(3) 0.9372(14) 0.4650(5) 0.037(2) Uani 0.5 1 d D U P A -1
H41A H 0.492727 0.836107 0.447423 0.045 Uiso 0.5 1 calc R U P A -1
H41B H 0.512750 0.985339 0.433504 0.045 Uiso 0.5 1 calc R U P A -1
C42 C 0.54324(19) 0.9252(7) 0.5353(3) 0.0409(14) Uani 0.5 1 d D U P A -1
H42A H 0.539775 0.840173 0.560243 0.049 Uiso 0.5 1 calc R U P A -1
H42B H 0.569212 0.908497 0.533159 0.049 Uiso 0.5 1 calc R U P A -1
O6 O 0.4954(5) 0.2226(3) 0.7401(8) 0.038(3) Uani 0.5 1 d D U P B -1
C35 C 0.4786(5) 0.3199(16) 0.7716(8) 0.024(2) Uani 0.5 1 d D U P B -1
H35A H 0.496429 0.316979 0.821081 0.028 Uiso 0.5 1 calc R U P B -1
H35B H 0.449624 0.289861 0.758945 0.028 Uiso 0.5 1 calc R U P B -1
C36 C 0.4794(7) 0.4774(13) 0.7443(8) 0.015(2) Uani 0.5 1 d D U P B -1
H36A H 0.479579 0.558662 0.774142 0.018 Uiso 0.5 1 calc R U P B -1
H36B H 0.455079 0.492343 0.698626 0.018 Uiso 0.5 1 calc R U P B -1
C37 C 0.5207(6) 0.4732(14) 0.7433(8) 0.016(2) Uani 0.5 1 d D U P B -1
H37A H 0.519781 0.542191 0.708621 0.019 Uiso 0.5 1 calc R U P B -1
H37B H 0.544761 0.501738 0.787568 0.019 Uiso 0.5 1 calc R U P B -1
C38 C 0.5237(5) 0.3086(16) 0.7268(10) 0.035(3) Uani 0.5 1 d D U P B -1
H38A H 0.515770 0.298619 0.679018 0.042 Uiso 0.5 1 calc R U P B -1
H38B H 0.552832 0.271048 0.754851 0.042 Uiso 0.5 1 calc R U P B -1

loop_
_atom_site_aniso_label
_atom_site_aniso_U_11
_atom_site_aniso_U_22
_atom_site_aniso_U_33
_atom_site_aniso_U_23
_atom_site_aniso_U_13
_atom_site_aniso_U_12
Fe1 0.01263(12) 0.01244(11) 0.01552(12) 0.00057(10) 0.00691(10) -0.00008(9)
O1 0.0167(6) 0.0230(6) 0.0195(6) 0.0057(5) 0.0056(5) 0.0014(5)
C1 0.0167(9) 0.0158(8) 0.0173(8) 0.0006(7) 0.0064(7) 0.0028(7)
C34 0.0212(10) 0.0226(10) 0.0440(12) 0.0085(9) 0.0122(9) 0.0079(8)
C19 0.0194(9) 0.0138(8) 0.0170(8) 0.0016(7) 0.0097(7) 0.0015(7)
N1 0.0157(7) 0.0148(7) 0.0172(7) 0.0014(6) 0.0086(6) 0.0013(6)
C2 0.0128(8) 0.0194(8) 0.0232(9) 0.0019(7) 0.0061(7) -0.0003(7)
C33 0.0397(13) 0.0234(10) 0.0415(12) 0.0119(9) 0.0187(11) 0.0089(9)
C29 0.0207(9) 0.0182(8) 0.0228(9) 0.0039(7) 0.0141(8) 0.0050(7)
C28 0.0274(10) 0.0154(8) 0.0189(9) -0.0007(7) 0.0128(8) 0.0028(7)
N2 0.0149(7) 0.0155(7) 0.0178(7) 0.0014(6) 0.0080(6) 0.0003(6)
O2 0.0156(6) 0.0235(7) 0.0252(7) 0.0047(5) 0.0104(5) -0.0021(5)
N3 0.0167(7) 0.0139(7) 0.0160(7) -0.0002(6) 0.0080(6) -0.0003(6)
O3 0.0157(6) 0.0234(6) 0.0175(6) -0.0035(5) 0.0095(5) -0.0013(5)
C3 0.0169(9) 0.0132(8) 0.0231(9) -0.0009(7) 0.0120(8) -0.0012(7)
C32 0.0454(12) 0.0161(9) 0.0310(10) -0.0004(8) 0.0237(10) -0.0018(9)
C4 0.0172(9) 0.0141(8) 0.0179(8) 0.0035(7) 0.0104(7) 0.0031(7)
C31 0.0245(10) 0.0161(9) 0.0279(10) -0.0031(7) 0.0141(8) -0.0039(7)
N4 0.0146(7) 0.0133(7) 0.0154(7) 0.0009(5) 0.0082(6) 0.0012(5)
O4 0.0152(6) 0.0163(6) 0.0173(6) -0.0029(5) 0.0087(5) -0.0016(5)
C12 0.0208(9) 0.0184(8) 0.0209(9) 0.0010(7) 0.0111(8) 0.0017(7)
C6 0.0167(9) 0.0111(7) 0.0141(8) 0.0002(6) 0.0055(7) 0.0004(6)
C5 0.0135(8) 0.0181(8) 0.0199(9) -0.0008(7) 0.0083(7) -0.0015(7)
O5 0.0177(6) 0.0135(6) 0.0292(7) 0.0026(5) 0.0120(6) 0.0005(5)
C9 0.0243(10) 0.0234(9) 0.0195(9) 0.0044(7) 0.0091(8) 0.0066(8)
C10 0.0329(11) 0.0202(9) 0.0232(10) 0.0058(7) 0.0179(9) 0.0072(8)
C8 0.0193(9) 0.0173(8) 0.0201(9) -0.0002(7) 0.0109(8) 0.0010(7)
C11 0.0284(10) 0.0188(9) 0.0252(10) 0.0007(7) 0.0179(9) -0.0004(8)
C7 0.0200(9) 0.0142(8) 0.0166(8) 0.0005(7) 0.0099(7) 0.0028(7)
C18 0.0200(9) 0.0187(8) 0.0220(9) 0.0003(7) 0.0103(8) -0.0003(7)
C15 0.0251(10) 0.0207(9) 0.0295(10) 0.0011(8) 0.0175(9) -0.0025(8)
C14 0.0188(9) 0.0170(8) 0.0218(9) 0.0000(7) 0.0103(8) 0.0004(7)
C17 0.0293(10) 0.0180(9) 0.0217(9) 0.0021(7) 0.0119(8) 0.0032(8)
C16 0.0351(11) 0.0185(9) 0.0267(10) 0.0047(8) 0.0204(9) 0.0016(8)
C13 0.0219(9) 0.0120(8) 0.0208(9) -0.0010(6) 0.0136(8) 0.0000(7)
C24 0.0181(9) 0.0217(9) 0.0207(9) -0.0013(7) 0.0099(8) -0.0010(7)
C21 0.0199(9) 0.0209(9) 0.0214(9) 0.0016(7) 0.0123(8) 0.0029(7)
C20 0.0181(9) 0.0150(8) 0.0179(9) 0.0005(7) 0.0080(7) 0.0007(7)
C23 0.0229(9) 0.0230(9) 0.0190(9) -0.0032(8) 0.0084(8) -0.0028(8)
C22 0.0276(10) 0.0210(9) 0.0185(9) -0.0007(7) 0.0129(8) 0.0018(8)
C25 0.0177(9) 0.0115(7) 0.0142(8) 0.0025(6) 0.0076(7) 0.0015(7)
C27 0.0198(9) 0.0152(8) 0.0168(8) 0.0005(7) 0.0069(7) 0.0000(7)
C26 0.0156(8) 0.0134(8) 0.0185(8) 0.0030(6) 0.0095(7) 0.0025(6)
C30 0.0161(9) 0.0151(8) 0.0173(9) 0.0032(7) 0.0074(7) 0.0019(7)
O8 0.0446(19) 0.0449(19) 0.0348(17) 0.0026(14) 0.0160(15) -0.0002(15)
C39 0.046(4) 0.040(5) 0.043(4) 0.006(3) 0.029(3) -0.004(4)
C40 0.034(4) 0.048(4) 0.045(3) 0.010(3) 0.016(3) -0.003(3)
C41 0.041(4) 0.037(5) 0.035(4) 0.001(3) 0.020(3) -0.006(3)
C42 0.044(4) 0.042(3) 0.037(3) 0.006(2) 0.021(3) 0.002(3)
O6 0.034(6) 0.0183(10) 0.070(8) -0.005(2) 0.032(6) -0.004(2)
C35 0.014(4) 0.025(4) 0.033(5) 0.012(3) 0.013(4) 0.000(3)
C36 0.027(3) 0.012(3) 0.013(5) 0.005(2) 0.015(3) 0.002(2)
C37 0.015(3) 0.027(3) 0.011(5) -0.003(3) 0.010(3) -0.001(2)
C38 0.040(7) 0.018(4) 0.060(7) -0.008(4) 0.034(5) -0.006(4)

loop_
_atom_type_symbol
_atom_type_description
_atom_type_scat_dispersion_real
_atom_type_scat_dispersion_imag
_atom_type_scat_source
C C 0.0033 0.0016 'International Tables Vol C Tables 4.2.6.8 and 6.1.1.4'
H H 0.0000 0.0000 'International Tables Vol C Tables 4.2.6.8 and 6.1.1.4'
N N 0.0061 0.0033 'International Tables Vol C Tables 4.2.6.8 and 6.1.1.4'
O O 0.0106 0.0060 'International Tables Vol C Tables 4.2.6.8 and 6.1.1.4'
Fe Fe 0.3463 0.8444 'International Tables Vol C Tables 4.2.6.8 and 6.1.1.4'

loop_
_geom_angle_atom_site_label_1
_geom_angle_atom_site_label_2
_geom_angle_atom_site_label_3
_geom_angle
_geom_angle_site_symmetry_1
_geom_angle_site_symmetry_3
_geom_angle_publ_flag
N4 Fe1 N1 117.18(6) . . ?
N4 Fe1 N2 103.45(5) . . ?
N1 Fe1 N2 87.14(6) . . ?
N4 Fe1 N3 87.22(5) . . ?
N1 Fe1 N3 98.07(5) . . ?
N2 Fe1 N3 164.49(6) . . ?
N4 Fe1 O5 115.86(5) . . ?
N1 Fe1 O5 126.91(5) . . ?
N2 Fe1 O5 82.96(5) . . ?
N3 Fe1 O5 82.25(5) . . ?
C8 O1 C1 105.39(13) . . ?
N1 C1 C2 129.86(16) . . ?
N1 C1 O1 112.33(14) . . ?
C2 C1 O1 117.81(15) . . ?
O5 C34 C33 106.73(16) . . ?
C20 C19 C24 119.91(16) . . ?
C20 C19 N3 108.52(15) . . ?
C24 C19 N3 131.56(16) . . ?
C1 N1 C7 105.57(14) . . ?
C1 N1 Fe1 123.66(11) . . ?
C7 N1 Fe1 130.18(11) . . ?
C1 C2 C3 120.93(16) . . ?
C34 C33 C32 105.26(16) . . ?
C28 C29 C30 122.00(16) . . ?
C29 C28 C27 121.21(16) . . ?
C3 N2 C13 105.33(14) . . ?
C3 N2 Fe1 123.67(11) . . ?
C13 N2 Fe1 128.31(11) . . ?
C3 O2 C14 105.07(13) . . ?
C4 N3 C19 105.22(14) . . ?
C4 N3 Fe1 126.25(11) . . ?
C19 N3 Fe1 127.84(11) . . ?
C4 O3 C20 104.77(13) . . ?
N2 C3 O2 113.02(15) . . ?
N2 C3 C2 129.14(16) . . ?
O2 C3 C2 117.84(15) . . ?
C31 C32 C33 103.26(15) . . ?
N3 C4 O3 113.24(14) . . ?
N3 C4 C5 128.75(16) . . ?
O3 C4 C5 118.01(15) . . ?
O5 C31 C32 104.06(14) . . ?
C6 N4 C25 104.84(13) . . ?
C6 N4 Fe1 125.46(11) . . ?
C25 N4 Fe1 129.69(11) . . ?
C6 O4 C26 105.44(13) . . ?
C7 C12 C11 117.39(16) . . ?
N4 C6 O4 112.99(14) . . ?
N4 C6 C5 130.05(15) . . ?
O4 C6 C5 116.95(15) . . ?
C6 C5 C4 121.14(16) . . ?
C34 O5 C31 107.19(13) . . ?
C34 O5 Fe1 123.50(11) . . ?
C31 O5 Fe1 129.30(10) . . ?
C8 C9 C10 115.87(17) . . ?
C11 C10 C9 121.34(17) . . ?
C9 C8 O1 127.59(16) . . ?
C9 C8 C7 124.11(17) . . ?
O1 C8 C7 108.29(14) . . ?
C10 C11 C12 121.73(17) . . ?
C8 C7 C12 119.55(16) . . ?
C8 C7 N1 108.38(15) . . ?
C12 C7 N1 132.05(16) . . ?
C13 C18 C17 117.32(17) . . ?
C14 C15 C16 116.04(17) . . ?
C15 C14 C13 123.68(17) . . ?
C15 C14 O2 128.31(16) . . ?
C13 C14 O2 108.01(15) . . ?
C18 C17 C16 121.58(17) . . ?
C17 C16 C15 121.30(17) . . ?
C18 C13 C14 120.07(16) . . ?
C18 C13 N2 131.36(16) . . ?
C14 C13 N2 108.57(15) . . ?
C19 C24 C23 117.18(17) . . ?
C20 C21 C22 115.81(16) . . ?
C21 C20 C19 124.14(16) . . ?
C21 C20 O3 127.61(16) . . ?
C19 C20 O3 108.25(14) . . ?
C24 C23 C22 121.75(17) . . ?
C21 C22 C23 121.21(17) . . ?
C26 C25 C30 119.89(15) . . ?
C26 C25 N4 108.62(14) . . ?
C30 C25 N4 131.44(15) . . ?
C26 C27 C28 115.67(16) . . ?
C27 C26 O4 127.57(15) . . ?
C27 C26 C25 124.30(16) . . ?
O4 C26 C25 108.07(14) . . ?
C25 C30 C29 116.91(16) . . ?
C42 O8 C39 104.8(5) . . ?
O8 C39 C40 106.6(7) . . ?
C39 C40 C41 103.9(6) . . ?
C42 C41 C40 102.4(7) . . ?
O8 C42 C41 105.3(6) . . ?
C38 O6 C35 109.2(5) . . ?
O6 C35 C36 103.4(8) . . ?
C35 C36 C37 101.9(9) . . ?
C38 C37 C36 102.9(10) . . ?
O6 C38 C37 107.4(8) . . ?

loop_
_geom_bond_atom_site_label_1
_geom_bond_atom_site_label_2
_geom_bond_distance
_geom_bond_site_symmetry_2
_geom_bond_publ_flag
Fe1 N4 2.0837(15) . ?
Fe1 N1 2.0849(15) . ?
Fe1 N2 2.0959(14) . ?
Fe1 N3 2.1026(14) . ?
Fe1 O5 2.1778(13) . ?
O1 C8 1.384(2) . ?
O1 C1 1.390(2) . ?
C1 N1 1.343(2) . ?
C1 C2 1.385(2) . ?
C34 O5 1.442(2) . ?
C34 C33 1.523(3) . ?
C19 C20 1.384(2) . ?
C19 C24 1.390(2) . ?
C19 N3 1.405(2) . ?
N1 C7 1.407(2) . ?
C2 C3 1.389(2) . ?
C33 C32 1.529(3) . ?
C29 C28 1.394(3) . ?
C29 C30 1.397(2) . ?
C28 C27 1.395(3) . ?
N2 C3 1.333(2) . ?
N2 C13 1.408(2) . ?
O2 C3 1.385(2) . ?
O2 C14 1.390(2) . ?
N3 C4 1.331(2) . ?
O3 C4 1.382(2) . ?
O3 C20 1.388(2) . ?
C32 C31 1.516(3) . ?
C4 C5 1.392(2) . ?
C31 O5 1.455(2) . ?
N4 C6 1.343(2) . ?
N4 C25 1.412(2) . ?
O4 C6 1.377(2) . ?
O4 C26 1.387(2) . ?
C12 C7 1.393(2) . ?
C12 C11 1.396(2) . ?
C6 C5 1.390(2) . ?
C9 C8 1.378(2) . ?
C9 C10 1.396(3) . ?
C10 C11 1.394(3) . ?
C8 C7 1.392(2) . ?
C18 C13 1.386(2) . ?
C18 C17 1.393(2) . ?
C15 C14 1.375(2) . ?
C15 C16 1.393(3) . ?
C14 C13 1.389(2) . ?
C17 C16 1.393(3) . ?
C24 C23 1.392(2) . ?
C21 C20 1.378(2) . ?
C21 C22 1.392(3) . ?
C23 C22 1.397(3) . ?
C25 C26 1.387(2) . ?
C25 C30 1.390(2) . ?
C27 C26 1.377(2) . ?
O8 C42 1.415(7) . ?
O8 C39 1.437(11) . ?
C39 C40 1.525(9) . ?
C40 C41 1.547(12) . ?
C41 C42 1.523(9) . ?
O6 C38 1.437(11) . ?
O6 C35 1.444(10) . ?
C35 C36 1.528(10) . ?
C36 C37 1.529(5) . ?
C37 C38 1.516(10) . ?

loop_
_geom_torsion_atom_site_label_1
_geom_torsion_atom_site_label_2
_geom_torsion_atom_site_label_3
_geom_torsion_atom_site_label_4
_geom_torsion
_geom_torsion_site_symmetry_1
_geom_torsion_site_symmetry_2
_geom_torsion_site_symmetry_3
_geom_torsion_site_symmetry_4
_geom_torsion_publ_flag
C8 O1 C1 N1 -2.29(18) . . . . ?
C8 O1 C1 C2 177.63(15) . . . . ?
C2 C1 N1 C7 -177.82(18) . . . . ?
O1 C1 N1 C7 2.08(18) . . . . ?
C2 C1 N1 Fe1 10.2(3) . . . . ?
O1 C1 N1 Fe1 -169.87(10) . . . . ?
N1 C1 C2 C3 7.1(3) . . . . ?
O1 C1 C2 C3 -172.76(15) . . . . ?
O5 C34 C33 C32 2.1(2) . . . . ?
C30 C29 C28 C27 0.7(3) . . . . ?
C20 C19 N3 C4 -0.01(18) . . . . ?
C24 C19 N3 C4 178.61(18) . . . . ?
C20 C19 N3 Fe1 -170.88(11) . . . . ?
C24 C19 N3 Fe1 7.7(3) . . . . ?
C13 N2 C3 O2 0.01(18) . . . . ?
Fe1 N2 C3 O2 162.73(10) . . . . ?
C13 N2 C3 C2 -179.81(17) . . . . ?
Fe1 N2 C3 C2 -17.1(3) . . . . ?
C14 O2 C3 N2 -0.64(18) . . . . ?
C14 O2 C3 C2 179.21(15) . . . . ?
C1 C2 C3 N2 -3.2(3) . . . . ?
C1 C2 C3 O2 176.95(15) . . . . ?
C34 C33 C32 C31 19.5(2) . . . . ?
C19 N3 C4 O3 0.16(18) . . . . ?
Fe1 N3 C4 O3 171.22(10) . . . . ?
C19 N3 C4 C5 -179.62(17) . . . . ?
Fe1 N3 C4 C5 -8.6(3) . . . . ?
C20 O3 C4 N3 -0.24(18) . . . . ?
C20 O3 C4 C5 179.57(14) . . . . ?
C33 C32 C31 O5 -34.15(18) . . . . ?
C25 N4 C6 O4 1.86(17) . . . . ?
Fe1 N4 C6 O4 -177.06(10) . . . . ?
C25 N4 C6 C5 -177.50(17) . . . . ?
Fe1 N4 C6 C5 3.6(3) . . . . ?
C26 O4 C6 N4 -2.01(17) . . . . ?
C26 O4 C6 C5 177.44(14) . . . . ?
N4 C6 C5 C4 3.9(3) . . . . ?
O4 C6 C5 C4 -175.47(14) . . . . ?
N3 C4 C5 C6 -1.1(3) . . . . ?
O3 C4 C5 C6 179.13(15) . . . . ?
C33 C34 O5 C31 -24.3(2) . . . . ?
C33 C34 O5 Fe1 155.25(13) . . . . ?
C32 C31 O5 C34 36.94(18) . . . . ?
C32 C31 O5 Fe1 -142.61(12) . . . . ?
C8 C9 C10 C11 0.8(3) . . . . ?
C10 C9 C8 O1 177.67(16) . . . . ?
C10 C9 C8 C7 -0.4(3) . . . . ?
C1 O1 C8 C9 -176.83(17) . . . . ?
C1 O1 C8 C7 1.51(18) . . . . ?
C9 C10 C11 C12 -0.1(3) . . . . ?
C7 C12 C11 C10 -0.8(3) . . . . ?
C9 C8 C7 C12 -0.6(3) . . . . ?
O1 C8 C7 C12 -178.97(15) . . . . ?
C9 C8 C7 N1 178.09(16) . . . . ?
O1 C8 C7 N1 -0.32(18) . . . . ?
C11 C12 C7 C8 1.2(2) . . . . ?
C11 C12 C7 N1 -177.11(17) . . . . ?
C1 N1 C7 C8 -1.05(18) . . . . ?
Fe1 N1 C7 C8 170.18(11) . . . . ?
C1 N1 C7 C12 177.37(18) . . . . ?
Fe1 N1 C7 C12 -11.4(3) . . . . ?
C16 C15 C14 C13 0.8(3) . . . . ?
C16 C15 C14 O2 -179.32(17) . . . . ?
C3 O2 C14 C15 -178.85(18) . . . . ?
C3 O2 C14 C13 1.00(17) . . . . ?
C13 C18 C17 C16 0.3(3) . . . . ?
C18 C17 C16 C15 -0.2(3) . . . . ?
C14 C15 C16 C17 -0.3(3) . . . . ?
C17 C18 C13 C14 0.2(2) . . . . ?
C17 C18 C13 N2 -179.32(17) . . . . ?
C15 C14 C13 C18 -0.8(3) . . . . ?
O2 C14 C13 C18 179.33(15) . . . . ?
C15 C14 C13 N2 178.82(16) . . . . ?
O2 C14 C13 N2 -1.04(18) . . . . ?
C3 N2 C13 C18 -179.79(18) . . . . ?
Fe1 N2 C13 C18 18.6(3) . . . . ?
C3 N2 C13 C14 0.64(18) . . . . ?
Fe1 N2 C13 C14 -161.00(12) . . . . ?
C20 C19 C24 C23 0.0(3) . . . . ?
N3 C19 C24 C23 -178.47(17) . . . . ?
C22 C21 C20 C19 -0.9(3) . . . . ?
C22 C21 C20 O3 178.69(16) . . . . ?
C24 C19 C20 C21 0.7(3) . . . . ?
N3 C19 C20 C21 179.49(16) . . . . ?
C24 C19 C20 O3 -178.95(15) . . . . ?
N3 C19 C20 O3 -0.13(18) . . . . ?
C4 O3 C20 C21 -179.39(17) . . . . ?
C4 O3 C20 C19 0.22(17) . . . . ?
C19 C24 C23 C22 -0.5(3) . . . . ?
C20 C21 C22 C23 0.4(3) . . . . ?
C24 C23 C22 C21 0.3(3) . . . . ?
C6 N4 C25 C26 -0.98(17) . . . . ?
Fe1 N4 C25 C26 177.89(11) . . . . ?
C6 N4 C25 C30 176.09(17) . . . . ?
Fe1 N4 C25 C30 -5.0(3) . . . . ?
C29 C28 C27 C26 0.7(2) . . . . ?
C28 C27 C26 O4 176.07(15) . . . . ?
C28 C27 C26 C25 -1.0(2) . . . . ?
C6 O4 C26 C27 -176.17(16) . . . . ?
C6 O4 C26 C25 1.28(17) . . . . ?
C30 C25 C26 C27 -0.1(3) . . . . ?
N4 C25 C26 C27 177.34(15) . . . . ?
C30 C25 C26 O4 -177.67(14) . . . . ?
N4 C25 C26 O4 -0.21(17) . . . . ?
C26 C25 C30 C29 1.5(2) . . . . ?
N4 C25 C30 C29 -175.29(16) . . . . ?
C28 C29 C30 C25 -1.8(2) . . . . ?
C42 O8 C39 C40 -35.2(10) . . . . ?
O8 C39 C40 C41 13.7(15) . . . . ?
C39 C40 C41 C42 10.9(14) . . . . ?
C39 O8 C42 C41 42.7(6) . . . . ?
C40 C41 C42 O8 -32.7(10) . . . . ?
C38 O6 C35 C36 29(2) . . . . ?
O6 C35 C36 C37 -38.6(12) . . . . ?
C35 C36 C37 C38 34.0(5) . . . . ?
C35 O6 C38 C37 -7(2) . . . . ?
C36 C37 C38 O6 -17.7(15) . . . . ?
